data_1520778
loop_
_publ_author_name
'Alberti, A.'
'Vezzalini, G.'
'Sacerdoti, M.'
'Quartieri, S.'

_publ_section_title
;
 Heating-induced phase transformation in zeolite brewsterite: new 4-and
 5-coordinated (Si, Al) sites
;
_journal_name_full 'Physics and Chemistry of Minerals (Germany)'
_journal_page_first 181
_journal_page_last 186
_journal_volume 26
_journal_year 1999
_chemical_formula_sum 'Al4.05 Ba0.53 H6.32 O35.16 Si11.95 Sr1.54'
_chemical_name_systematic '(Sr1.54 Ba0.53) (Al4.05 Si11.95) O32 (H2 O)3.16'
_space_group_IT_number 11
_symmetry_space_group_name_Hall '-P 2yb'
_symmetry_space_group_name_H-M 'P 1 21/m 1'
_cell_angle_alpha 90
_cell_angle_beta 94.41
_cell_angle_gamma 90
_cell_formula_units_Z 1
_cell_length_a 6.676
_cell_length_b 16.547
_cell_length_c 7.543
_cell_volume 830.791
_citation_journal_id_ASTM PCMIDU
_cod_data_source_file Alberti_PCMIDU_1999_569.cif
_cod_data_source_block H6.32Al4.05Ba0.53O35.16Si11.95Sr1.54
_cod_original_cell_volume 830.7915
_cod_original_formula_sum 'H6.32 Al4.05 Ba0.53 O35.16 Si11.95 Sr1.54'
_cod_database_code 1520778

loop_
_symmetry_equiv_pos_as_xyz
x,y,z
-x,y+1/2,-z
-x,-y,-z
x,-y-1/2,z

loop_
_atom_site_label
_atom_site_type_symbol
_atom_site_fract_x
_atom_site_fract_y
_atom_site_fract_z
_atom_site_occupancy
_atom_site_U_iso_or_equiv
Ba3 Ba+2 0.833 0.132 0.083 0.03 0.0
Ba1 Ba+2 0.57 0.25 0.066 0.086 0.0
O4 O-2 0.414 0.145 0.697 1 0.0
Sr4 Sr+2 0.055 0.25 0.398 0.119 0.0
O8 O-2 0.103 0.25 0.785 0.91 0.0
Al2 Al+3 0.231 0.16 0.847 0.078 0.0
O9 O-2 0.231 0.25 0.186 0.67 0.0
Si6 Si+4 0.912 0.0427 0.652 0.747 0.0
Si5 Si+4 0.567 0.1602 0.54 0.747 0.0
Si1 Si+4 0.318 0.0856 0.829 0.515 0.0
O3 O-2 0.769 0.115 0.591 1 0.0
Sr1 Sr+2 0.57 0.25 0.066 0.252 0.0
Sr5 Sr+2 0.716 0.25 -0.054 0.048 0.0
Si3 Si+4 0.407 0.065 0.195 0.598 0.0
Al3 Al+3 0.407 0.065 0.195 0.202 0.0
Ba5 Ba+2 0.716 0.25 -0.054 0.016 0.0
Al4 Al+3 0.227 0.375 0.207 0.051 0.0
O5 O-2 0.078 0.085 0.773 1 0.0
O10 O-2 -0.032 0.154 0.219 0.2 0.0
O12 O-2 0.633 0.25 0.525 1 0.0
Si2 Si+4 0.231 0.16 0.847 0.232 0.0
O1 O-2 0.347 0.118 0.014 1 0.0
O7 O-2 0.396 0.996 0.811 0.8 0.0
Sr2 Sr+2 0.067 0.25 0.568 0.176 0.0
Al1 Al+3 0.318 0.0856 0.829 0.175 0.0
Ba4 Ba+2 0.055 0.25 0.398 0.041 0.0
Sr3 Sr+2 0.833 0.132 0.083 0.088 0.0
Si4 Si+4 0.227 0.375 0.207 0.149 0.0
O2 O-2 0.473 0.139 0.341 1 0.0
O11 O-2 0 0 0.5 1 0.0
O6 O-2 0.199 0.019 0.236 1 0.0
Al6 Al+3 0.912 0.0427 0.652 0.253 0.0
Al5 Al+3 0.567 0.1602 0.54 0.253 0.0
Ba2 Ba+2 0.067 0.25 0.568 0.06 0.0
